data_7701814
loop_
_publ_author_name
'Capel Berdiell, Izar'
'Farmiloe, Sarah E.'
'Kulmaczewski, Rafal'
'Halcrow, Malcolm'

_publ_section_title
;
 Molecular Squares, Coordination Polymers and Mononuclear Complexes
 Supported by 2,4-Dipyrazolyl-6H-1,3,5-triazine and
 4,6-Dipyrazolylpyrimidine Ligands
;
_journal_name_full 'Dalton Transactions'
_journal_paper_doi 10.1039/C9DT04003J
_journal_year 2019
_chemical_absolute_configuration ad
_chemical_formula_moiety 'C52 H60 Ag4 N28, 4(Cl O4)'
_chemical_formula_sum 'C52 H60 Ag4 Cl4 N28 O16'
_chemical_formula_weight 1906.56
_chemical_name_systematic
'Tetrakis-[2,4-di(3,5-dimethylpyrazol-1-yl)-6H-1,3,5-triazine)]-tetrasilver(I) tetra-perchlorate'
_space_group_crystal_system tetragonal
_space_group_IT_number 114
_space_group_name_Hall 'P -4 2n'
_space_group_name_H-M_alt 'P -4 21 c'
_atom_sites_solution_hydrogens geom
_atom_sites_solution_primary direct
_atom_sites_solution_secondary difmap
_audit_creation_date 2019-07-08
_audit_creation_method
;
  Olex2 1.2
  (compiled Apr 23 2013 17:54:37, GUI svn.r4466)
;
_audit_update_record
;
2019-11-03 deposited with the CCDC.	2019-11-05 downloaded from the CCDC.
;
_cell_angle_alpha 90.00
_cell_angle_beta 90.00
_cell_angle_gamma 90.00
_cell_formula_units_Z 2
_cell_length_a 13.9144(2)
_cell_length_b 13.9144(2)
_cell_length_c 17.8688(3)
_cell_measurement_reflns_used 5077
_cell_measurement_temperature 120(2)
_cell_measurement_theta_max 73.67
_cell_measurement_theta_min 4.48
_cell_volume 3459.59(9)
_computing_cell_refinement 'CrysAlisPro, Agilent Technologies'
_computing_data_collection 'CrysAlisPro, Agilent Technologies'
_computing_data_reduction 'CrysAlisPro, Agilent Technologies'
_computing_molecular_graphics 'XSEED (Barbour, 2001)'
_computing_publication_material
;
O. V. Dolomanov, L. J. Bourhis, R. J. Gildea, J. A. K. Howard and H. Puschmann,
OLEX2: a complete structure solution, refinement and analysis program.
J. Appl. Cryst. (2009). 42, 339-341.
;
_computing_structure_refinement 'SHELXL-97 (Sheldrick, 1997)'
_computing_structure_solution 'SHELXS-97 (Sheldrick, 1990)'
_diffrn_ambient_temperature 120(2)
_diffrn_detector_area_resol_mean 5.3095
_diffrn_measured_fraction_theta_full 0.988
_diffrn_measured_fraction_theta_max 0.979
_diffrn_measurement_device_type 'SuperNova, Dual, Cu at zero, Atlas'
_diffrn_measurement_method '\w scans'
_diffrn_radiation_monochromator mirror
_diffrn_radiation_source 'SuperNova (Cu) X-ray Source'
_diffrn_radiation_type CuK\a
_diffrn_radiation_wavelength 1.54184
_diffrn_reflns_av_R_equivalents 0.0282
_diffrn_reflns_av_unetI/netI 0.0365
_diffrn_reflns_limit_h_max 14
_diffrn_reflns_limit_h_min -17
_diffrn_reflns_limit_k_max 14
_diffrn_reflns_limit_k_min -16
_diffrn_reflns_limit_l_max 20
_diffrn_reflns_limit_l_min -21
_diffrn_reflns_number 6825
_diffrn_reflns_theta_full 72.00
_diffrn_reflns_theta_max 73.42
_diffrn_reflns_theta_min 4.03
_diffrn_standards_decay_% 0
_diffrn_standards_interval_count 0
_diffrn_standards_interval_time 0
_diffrn_standards_number 0
_exptl_absorpt_coefficient_mu 11.110
_exptl_absorpt_correction_T_max 1.000
_exptl_absorpt_correction_T_min 0.555
_exptl_absorpt_correction_type multi-scan
_exptl_absorpt_process_details
; 
CrysAlisPro, Agilent Technologies,
Version 1.171.36.24 (release 03-12-2012 CrysAlis171 .NET)
Empirical absorption correction using spherical harmonics,
 implemented in SCALE3 ABSPACK scaling algorithm.
;
_exptl_crystal_colour colourless
_exptl_crystal_density_diffrn 1.830
_exptl_crystal_density_method 'not measured'
_exptl_crystal_description 'cubic prism'
_exptl_crystal_F_000 1904
_exptl_crystal_recrystallization_method 'Re-crystallisation from solvent: nitromethane-diethyl ether'
_exptl_crystal_size_max 0.40
_exptl_crystal_size_mid 0.30
_exptl_crystal_size_min 0.30
_refine_diff_density_max 1.174
_refine_diff_density_min -0.927
_refine_diff_density_rms 0.102
_refine_ls_abs_structure_details 'Flack H D (1983), Acta Cryst. A39, 876-881'
_refine_ls_abs_structure_Flack 0.170(10)
_refine_ls_extinction_method none
_refine_ls_goodness_of_fit_ref 1.051
_refine_ls_hydrogen_treatment constr
_refine_ls_matrix_type full
_refine_ls_number_parameters 241
_refine_ls_number_reflns 3221
_refine_ls_number_restraints 0
_refine_ls_restrained_S_all 1.051
_refine_ls_R_factor_all 0.0370
_refine_ls_R_factor_gt 0.0358
_refine_ls_shift/su_max 0.001
_refine_ls_shift/su_mean 0.000
_refine_ls_structure_factor_coef Fsqd
_refine_ls_weighting_details 'calc w=1/[\s^2^(Fo^2^)+(0.0579P)^2^+2.2352P] where P=(Fo^2^+2Fc^2^)/3'
_refine_ls_weighting_scheme calc
_refine_ls_wR_factor_gt 0.0906
_refine_ls_wR_factor_ref 0.0919
_reflns_number_gt 3125
_reflns_number_total 3221
_reflns_threshold_expression >2sigma(I)
_cod_data_source_file c9dt04003j2.cif
_cod_data_source_block sf-16c
_cod_database_code 7701814
_olex2_refinement_description
;
1. Fixed Uiso
 At 1.2 times of:
  All C(H) groups
 At 1.5 times of:
  All C(H,H,H) groups
2. Others
 Fixed Sof: O23(0.5) O24(0.5) O25(0.5) O26(0.5) Cl27(0.5) O28(0.5) O29(0.5)
 O30(0.5) O31(0.5)
3.a Aromatic/amide H refined with riding coordinates:
 C5(H5), C11(H11), C18(H18)
3.b Idealised Me refined as rotating group:
 C13(H13A,H13B,H13C), C14(H14A,H14B,H14C), C20(H20A,H20B,H20C), C21(H21A,H21B,
 H21C)
;

loop_
_space_group_symop_id
_space_group_symop_operation_xyz
1 'x, y, z'
2 'y, -x, -z'
3 '-x, -y, z'
4 '-y, x, -z'
5 'x+1/2, -y+1/2, -z+1/2'
6 '-x+1/2, y+1/2, -z+1/2'
7 '-y+1/2, -x+1/2, z+1/2'
8 'y+1/2, x+1/2, z+1/2'

loop_
_atom_site_label
_atom_site_type_symbol
_atom_site_fract_x
_atom_site_fract_y
_atom_site_fract_z
_atom_site_U_iso_or_equiv
_atom_site_adp_type
_atom_site_occupancy
_atom_site_symmetry_multiplicity
_atom_site_calc_flag
_atom_site_refinement_flags
_atom_site_disorder_assembly
_atom_site_disorder_group
Ag1 Ag 0.68675(2) 0.22373(3) 0.46100(2) 0.02727(12) Uani 1 1 d . . .
N2 N 0.4009(2) 0.1932(2) 0.34602(18) 0.0126(7) Uani 1 1 d . . .
C3 C 0.4920(3) 0.2082(3) 0.3658(2) 0.0125(8) Uani 1 1 d . . .
N4 N 0.5217(3) 0.2488(3) 0.4299(2) 0.0218(8) Uani 1 1 d . . .
C5 C 0.4517(3) 0.2779(4) 0.4747(2) 0.0247(10) Uani 1 1 d . . .
H5 H 0.4696 0.3121 0.5186 0.030 Uiso 1 1 calc R . .
N6 N 0.3586(3) 0.2633(3) 0.4634(2) 0.0220(8) Uani 1 1 d . . .
C7 C 0.3376(3) 0.2195(3) 0.3986(2) 0.0130(8) Uani 1 1 d . . .
N8 N 0.5649(2) 0.1769(3) 0.31799(18) 0.0114(7) Uani 1 1 d . . .
N9 N 0.6579(2) 0.1781(3) 0.3438(2) 0.0146(7) Uani 1 1 d . . .
C10 C 0.7115(3) 0.1420(3) 0.2903(2) 0.0145(8) Uani 1 1 d . . .
C11 C 0.6546(3) 0.1182(3) 0.2269(3) 0.0154(8) Uani 1 1 d . . .
H11 H 0.6766 0.0922 0.1809 0.018 Uiso 1 1 calc R . .
C12 C 0.5615(3) 0.1402(3) 0.2456(2) 0.0116(8) Uani 1 1 d . . .
C13 C 0.8172(3) 0.1306(3) 0.3005(3) 0.0225(9) Uani 1 1 d . . .
H13A H 0.8320 0.0632 0.3116 0.034 Uiso 1 1 calc R . .
H13B H 0.8387 0.1711 0.3421 0.034 Uiso 1 1 calc R . .
H13C H 0.8504 0.1500 0.2546 0.034 Uiso 1 1 calc R . .
C14 C 0.4743(3) 0.1297(3) 0.1996(2) 0.0194(9) Uani 1 1 d . . .
H14A H 0.4924 0.1126 0.1483 0.029 Uiso 1 1 calc R . .
H14B H 0.4387 0.1904 0.1992 0.029 Uiso 1 1 calc R . .
H14C H 0.4336 0.0789 0.2206 0.029 Uiso 1 1 calc R . .
N15 N 0.2410(2) 0.1999(2) 0.38686(19) 0.0129(7) Uani 1 1 d . . .
N16 N 0.1766(3) 0.2236(3) 0.44233(18) 0.0163(7) Uani 1 1 d . . .
C17 C 0.0923(3) 0.1895(4) 0.4212(2) 0.0189(9) Uani 1 1 d . . .
C18 C 0.1004(3) 0.1432(3) 0.3502(2) 0.0170(8) Uani 1 1 d . . .
H18 H 0.0502 0.1133 0.3227 0.020 Uiso 1 1 calc R . .
C19 C 0.1944(3) 0.1502(3) 0.3298(2) 0.0128(8) Uani 1 1 d . . .
C20 C 0.0056(3) 0.2014(4) 0.4698(3) 0.0304(11) Uani 1 1 d . . .
H20A H -0.0401 0.2450 0.4454 0.046 Uiso 1 1 calc R . .
H20B H 0.0249 0.2284 0.5181 0.046 Uiso 1 1 calc R . .
H20C H -0.0249 0.1387 0.4776 0.046 Uiso 1 1 calc R . .
C21 C 0.2405(3) 0.1145(3) 0.2603(2) 0.0176(8) Uani 1 1 d . . .
H21A H 0.1914 0.0873 0.2272 0.026 Uiso 1 1 calc R . .
H21B H 0.2877 0.0647 0.2730 0.026 Uiso 1 1 calc R . .
H21C H 0.2730 0.1678 0.2349 0.026 Uiso 1 1 calc R . .
Cl22 Cl 0.5000 0.0000 0.49844(10) 0.0344(4) Uani 1 2 d S . .
O23 O 0.4103(8) 0.0450(8) 0.4723(6) 0.057(3) Uiso 0.50 1 d P . .
O24 O 0.5518(6) 0.0801(5) 0.5402(5) 0.0303(17) Uiso 0.50 1 d P . .
O25 O 0.5616(8) -0.0130(8) 0.4367(6) 0.059(3) Uiso 0.50 1 d P . .
O26 O 0.4878(7) -0.0775(6) 0.5452(5) 0.0312(17) Uiso 0.50 1 d P . .
Cl27 Cl 0.492(2) 0.492(2) 0.35097(11) 0.027(3) Uani 0.50 1 d P . .
O28 O 0.5186(8) 0.4060(8) 0.3137(6) 0.035(3) Uiso 0.50 1 d P A -1
O29 O 0.5505(8) 0.5065(10) 0.4135(6) 0.066(3) Uiso 0.50 1 d P A -1
O30 O 0.4893(10) 0.5723(9) 0.3000(7) 0.051(3) Uiso 0.50 1 d P A -1
O31 O 0.3959(7) 0.4755(7) 0.3785(5) 0.046(2) Uiso 0.50 1 d P A -1

loop_
_atom_site_aniso_label
_atom_site_aniso_U_11
_atom_site_aniso_U_22
_atom_site_aniso_U_33
_atom_site_aniso_U_23
_atom_site_aniso_U_13
_atom_site_aniso_U_12
Ag1 0.02095(17) 0.0418(2) 0.01909(16) -0.00630(15) -0.00792(13) -0.00721(14)
N2 0.0123(16) 0.0115(16) 0.0140(16) -0.0016(13) 0.0010(13) 0.0005(14)
C3 0.0121(18) 0.0124(19) 0.0132(17) -0.0031(14) 0.0001(14) -0.0003(15)
N4 0.0182(18) 0.030(2) 0.0176(16) -0.0080(16) -0.0011(15) -0.0041(15)
C5 0.022(2) 0.033(2) 0.019(2) -0.0119(19) -0.0016(17) -0.004(2)
N6 0.0188(17) 0.0273(19) 0.0198(17) -0.0139(18) 0.0011(16) -0.0037(16)
C7 0.015(2) 0.0092(17) 0.0144(18) -0.0046(16) 0.0020(14) 0.0003(16)
N8 0.0087(15) 0.0146(16) 0.0108(15) -0.0025(13) -0.0037(12) -0.0010(13)
N9 0.0125(16) 0.0149(17) 0.0164(17) -0.0014(13) -0.0020(13) -0.0026(14)
C10 0.0119(19) 0.0089(17) 0.023(2) 0.0004(15) 0.0020(16) -0.0042(15)
C11 0.018(2) 0.0093(18) 0.019(2) -0.0030(15) 0.0035(16) 0.0028(16)
C12 0.0165(19) 0.0060(17) 0.0124(19) -0.0003(15) 0.0021(16) -0.0017(15)
C13 0.014(2) 0.020(2) 0.034(2) -0.0044(19) -0.0040(19) -0.0043(18)
C14 0.016(2) 0.027(2) 0.0156(19) -0.0067(18) -0.0011(17) 0.0051(18)
N15 0.0129(16) 0.0115(16) 0.0144(16) -0.0023(13) 0.0015(13) 0.0027(13)
N16 0.0181(17) 0.0172(16) 0.0138(16) -0.0048(13) 0.0025(13) 0.0014(14)
C17 0.0145(19) 0.026(2) 0.017(2) 0.0024(18) 0.0014(16) 0.0042(18)
C18 0.0114(19) 0.019(2) 0.020(2) 0.0010(17) -0.0013(16) -0.0024(18)
C19 0.0136(18) 0.0094(17) 0.0155(18) 0.0004(15) -0.0032(16) 0.0006(16)
C20 0.0141(19) 0.047(3) 0.030(2) -0.001(2) 0.0064(19) 0.003(2)
C21 0.0142(19) 0.0149(19) 0.024(2) -0.0047(16) 0.0022(17) -0.0034(16)
Cl22 0.0367(9) 0.0450(10) 0.0215(8) 0.000 0.000 -0.0026(8)
Cl27 0.031(8) 0.037(8) 0.0138(7) 0.0005(17) -0.0038(17) 0.013(5)

loop_
_atom_type_symbol
_atom_type_description
_atom_type_scat_dispersion_real
_atom_type_scat_dispersion_imag
_atom_type_scat_source
C C 0.0181 0.0091 'International Tables Vol C Tables 4.2.6.8 and 6.1.1.4'
H H 0.0000 0.0000 'International Tables Vol C Tables 4.2.6.8 and 6.1.1.4'
N N 0.0311 0.0180 'International Tables Vol C Tables 4.2.6.8 and 6.1.1.4'
O O 0.0492 0.0322 'International Tables Vol C Tables 4.2.6.8 and 6.1.1.4'
Ag Ag 0.1306 4.2820 'International Tables Vol C Tables 4.2.6.8 and 6.1.1.4'
Cl Cl 0.3639 0.7018 'International Tables Vol C Tables 4.2.6.8 and 6.1.1.4'

loop_
_geom_angle_atom_site_label_1
_geom_angle_atom_site_label_2
_geom_angle_atom_site_label_3
_geom_angle
_geom_angle_site_symmetry_1
_geom_angle_site_symmetry_3
N4 Ag1 N6 107.06(13) . 4_656
N9 Ag1 N4 69.48(13) . .
N9 Ag1 N6 143.17(13) . 4_656
N9 Ag1 N16 138.27(13) . 4_656
N16 Ag1 N4 139.56(13) 4_656 .
N16 Ag1 N6 68.53(13) 4_656 4_656
C3 N2 C7 113.4(3) . .
N2 C3 N4 125.8(4) . .
N2 C3 N8 118.7(3) . .
N4 C3 N8 115.5(4) . .
C3 N4 Ag1 115.6(3) . .
C5 N4 Ag1 127.7(3) . .
C5 N4 C3 114.7(4) . .
N4 C5 H5 117.3 . .
N4 C5 N6 125.4(4) . .
N6 C5 H5 117.3 . .
C5 N6 Ag1 129.0(3) . 2_566
C5 N6 C7 114.4(4) . .
C7 N6 Ag1 116.4(3) . 2_566
N2 C7 N6 126.0(4) . .
N2 C7 N15 118.5(3) . .
N6 C7 N15 115.5(4) . .
N9 N8 C3 118.4(3) . .
N9 N8 C12 110.4(3) . .
C12 N8 C3 131.2(3) . .
N8 N9 Ag1 119.3(3) . .
C10 N9 Ag1 133.8(3) . .
C10 N9 N8 106.6(3) . .
N9 C10 C11 110.7(4) . .
N9 C10 C13 120.8(4) . .
C11 C10 C13 128.5(4) . .
C10 C11 H11 126.9 . .
C12 C11 C10 106.3(4) . .
C12 C11 H11 126.9 . .
N8 C12 C14 125.7(4) . .
C11 C12 N8 106.0(4) . .
C11 C12 C14 128.3(4) . .
C10 C13 H13A 109.5 . .
C10 C13 H13B 109.5 . .
C10 C13 H13C 109.5 . .
H13A C13 H13B 109.5 . .
H13A C13 H13C 109.5 . .
H13B C13 H13C 109.5 . .
C12 C14 H14A 109.5 . .
C12 C14 H14B 109.5 . .
C12 C14 H14C 109.5 . .
H14A C14 H14B 109.5 . .
H14A C14 H14C 109.5 . .
H14B C14 H14C 109.5 . .
C7 N15 C19 131.3(3) . .
N16 N15 C7 118.4(3) . .
N16 N15 C19 110.0(3) . .
N15 N16 Ag1 120.0(3) . 2_566
C17 N16 Ag1 133.2(3) . 2_566
C17 N16 N15 106.7(3) . .
N16 C17 C18 110.3(4) . .
N16 C17 C20 120.7(4) . .
C18 C17 C20 129.1(4) . .
C17 C18 H18 126.8 . .
C19 C18 C17 106.4(4) . .
C19 C18 H18 126.8 . .
N15 C19 C21 125.3(4) . .
C18 C19 N15 106.7(4) . .
C18 C19 C21 128.0(4) . .
C17 C20 H20A 109.5 . .
C17 C20 H20B 109.5 . .
C17 C20 H20C 109.5 . .
H20A C20 H20B 109.5 . .
H20A C20 H20C 109.5 . .
H20B C20 H20C 109.5 . .
C19 C21 H21A 109.5 . .
C19 C21 H21B 109.5 . .
C19 C21 H21C 109.5 . .
H21A C21 H21B 109.5 . .
H21A C21 H21C 109.5 . .
H21B C21 H21C 109.5 . .
O23 Cl22 O24 104.2(5) . .
O25 Cl22 O23 108.8(8) . .
O25 Cl22 O24 100.9(6) . .
O26 Cl22 O23 115.0(6) . .
O26 Cl22 O24 109.6(4) . .
O26 Cl22 O25 116.7(6) . .
O28 Cl27 O30 111.2(9) . .
O28 Cl27 O31 105.6(16) . .
O29 Cl27 O28 110(2) . .
O29 Cl27 O30 114.0(18) . .
O29 Cl27 O31 107.0(9) . .
O31 Cl27 O30 109(2) . .

loop_
_geom_bond_atom_site_label_1
_geom_bond_atom_site_label_2
_geom_bond_distance
_geom_bond_site_symmetry_2
Ag1 N4 2.388(4) .
Ag1 N6 2.414(4) 4_656
Ag1 N9 2.225(4) .
Ag1 N16 2.230(3) 4_656
Ag1 Ag1 6.7083(5) 4_656
N2 C3 1.333(5) .
N2 C7 1.338(5) .
C3 N4 1.343(5) .
C3 N8 1.396(5) .
N4 C5 1.324(6) .
C5 H5 0.9500 .
C5 N6 1.328(6) .
N6 C7 1.340(5) .
C7 N15 1.387(5) .
N8 N9 1.373(5) .
N8 C12 1.392(5) .
N9 C10 1.312(6) .
C10 C11 1.421(6) .
C10 C13 1.491(6) .
C11 H11 0.9500 .
C11 C12 1.372(6) .
C12 C14 1.473(6) .
C13 H13A 0.9800 .
C13 H13B 0.9800 .
C13 H13C 0.9800 .
C14 H14A 0.9800 .
C14 H14B 0.9800 .
C14 H14C 0.9800 .
N15 N16 1.377(5) .
N15 C19 1.393(5) .
N16 C17 1.321(6) .
C17 C18 1.427(6) .
C17 C20 1.495(6) .
C18 H18 0.9500 .
C18 C19 1.361(6) .
C19 C21 1.484(6) .
C20 H20A 0.9800 .
C20 H20B 0.9800 .
C20 H20C 0.9800 .
C21 H21A 0.9800 .
C21 H21B 0.9800 .
C21 H21C 0.9800 .
Cl22 O23 1.473(11) .
Cl22 O24 1.522(8) .
Cl22 O25 1.409(11) .
Cl22 O26 1.374(8) .
Cl27 O28 1.42(3) .
Cl27 O29 1.401(19) .
Cl27 O30 1.44(3) .
Cl27 O31 1.44(3) .
